data_7060075
loop_
_publ_author_name
'Mironova, Olga A.'
'Ryadun, Aleksey A.'
'Sukhikh, Taisiya S.'
'Konchenko, Sergey N.'
'Pushkarevsky, Nikolay A.'

_publ_section_title
;
 Synthesis and luminescence studies of lanthanide complexes (Gd, Tb, Dy)
 with phenyl- and 2-pyridylthiolates supported by a bulky \b-diketiminate
 ligand. Impact of the ligand environment on terbium(iii) emission
;
_journal_issue 45
_journal_name_full 'New Journal of Chemistry'
_journal_page_first 19769
_journal_page_last 19779
_journal_paper_doi 10.1039/D0NJ04201C
_journal_volume 44
_journal_year 2020
_chemical_formula_moiety 'C33 H49 Dy I2 N2 O, C2 H4 O0.5'
_chemical_formula_sum 'C35 H53 Dy I2 N2 O1.5'
_chemical_formula_weight 942.09
_chemical_properties_physical Air-sensitive,Moisture-sensitive
_space_group_crystal_system monoclinic
_space_group_IT_number 15
_space_group_name_Hall '-C 2yc'
_space_group_name_H-M_alt 'C 1 2/c 1'
_atom_sites_solution_hydrogens geom
_atom_sites_solution_primary dual
_audit_creation_date 2020-07-21
_audit_creation_method
;
Olex2 1.2
(compiled 2018.05.29 svn.r3508 for OlexSys, GUI svn.r5506)
;
_audit_update_record
;
2020-07-24 deposited with the CCDC.	2020-10-20 downloaded from the CCDC.
;
_cell_angle_alpha 90
_cell_angle_beta 116.2470(10)
_cell_angle_gamma 90
_cell_formula_units_Z 8
_cell_length_a 31.9845(6)
_cell_length_b 12.1125(3)
_cell_length_c 21.4148(5)
_cell_measurement_reflns_used 9426
_cell_measurement_temperature 150(2)
_cell_measurement_theta_max 26.30
_cell_measurement_theta_min 2.26
_cell_volume 7441.0(3)
_computing_cell_refinement 'Bruker SAINT'
_computing_data_collection 'Bruker APEX2'
_computing_data_reduction 'Bruker SAINT'
_computing_molecular_graphics 'Olex2 (Dolomanov et al., 2009)'
_computing_publication_material 'Olex2 (Dolomanov et al., 2009)'
_computing_structure_refinement 'ShelXL (Sheldrick, 2015)'
_computing_structure_solution 'ShelXT (Sheldrick, 2015)'
_diffrn_ambient_temperature 150(2)
_diffrn_detector CCD
_diffrn_detector_area_resol_mean 8.33
_diffrn_detector_type 'Bruker APEXII CCD area detector'
_diffrn_measured_fraction_theta_full 0.999
_diffrn_measured_fraction_theta_max 0.989
_diffrn_measurement_device '\k-geometry diffractometer'
_diffrn_measurement_device_type 'Bruker APEX diffractometer'
_diffrn_measurement_method '\f and \w scans'
_diffrn_radiation_monochromator graphite
_diffrn_radiation_type MoK\a
_diffrn_radiation_wavelength 0.71073
_diffrn_reflns_av_R_equivalents 0.0317
_diffrn_reflns_av_unetI/netI 0.0389
_diffrn_reflns_Laue_measured_fraction_full 0.999
_diffrn_reflns_Laue_measured_fraction_max 0.989
_diffrn_reflns_limit_h_max 33
_diffrn_reflns_limit_h_min -40
_diffrn_reflns_limit_k_max 11
_diffrn_reflns_limit_k_min -15
_diffrn_reflns_limit_l_max 26
_diffrn_reflns_limit_l_min -23
_diffrn_reflns_number 24646
_diffrn_reflns_point_group_measured_fraction_full 0.999
_diffrn_reflns_point_group_measured_fraction_max 0.989
_diffrn_reflns_theta_full 25.242
_diffrn_reflns_theta_max 26.477
_diffrn_reflns_theta_min 1.947
_diffrn_source 'sealed tube'
_exptl_absorpt_coefficient_mu 3.697
_exptl_absorpt_correction_T_max 0.7454
_exptl_absorpt_correction_T_min 0.5946
_exptl_absorpt_correction_type multi-scan
_exptl_absorpt_process_details
'SADABS-2012/1 (Bruker,2012) was used for absorption correction. wR2(int) was 0.0786 before and 0.0437 after correction. The Ratio of minimum to maximum transmission is 0.7977. The \l/2 correction factor is 0.0015.'
_exptl_crystal_colour yellow
_exptl_crystal_colour_primary yellow
_exptl_crystal_density_diffrn 1.682
_exptl_crystal_description block
_exptl_crystal_F_000 3688
_exptl_crystal_size_max 0.35
_exptl_crystal_size_mid 0.23
_exptl_crystal_size_min 0.17
_refine_diff_density_max 0.869
_refine_diff_density_min -0.904
_refine_diff_density_rms 0.109
_refine_ls_extinction_method none
_refine_ls_goodness_of_fit_ref 1.032
_refine_ls_hydrogen_treatment constr
_refine_ls_matrix_type full
_refine_ls_number_parameters 385
_refine_ls_number_reflns 7616
_refine_ls_number_restraints 21
_refine_ls_restrained_S_all 1.033
_refine_ls_R_factor_all 0.0367
_refine_ls_R_factor_gt 0.0274
_refine_ls_shift/su_max 0.003
_refine_ls_shift/su_mean 0.000
_refine_ls_structure_factor_coef Fsqd
_refine_ls_weighting_details 'w=1/[\s^2^(Fo^2^)+(0.0188P)^2^+7.6537P] where P=(Fo^2^+2Fc^2^)/3'
_refine_ls_weighting_scheme calc
_refine_ls_wR_factor_gt 0.0502
_refine_ls_wR_factor_ref 0.0530
_reflns_Friedel_coverage 0.000
_reflns_number_gt 6389
_reflns_number_total 7616
_reflns_threshold_expression 'I > 2\s(I)'
_cod_data_source_file d0nj04201c2.cif
_cod_data_source_block moa40_2
_cod_depositor_comments 'Adding full bibliography for 7060074--7060081.cif.'
_cod_original_formula_sum 'C35 H53 Dy I2 N2 O1.50'
_cod_database_code 7060075
_shelx_shelxl_version_number 2017/1
_shelx_space_group_comment
;
The symmetry employed for this shelxl refinement is uniquely defined
by the following loop, which should always be used as a source of
symmetry information in preference to the above space-group names.
They are only intended as comments.
;
_shelx_estimated_absorpt_t_max 0.572
_shelx_estimated_absorpt_t_min 0.358
_olex2_refinement_description
;
1. Fixed Uiso
 At 1.2 times of:
  All C(H) groups, All C(H,H) groups
 At 1.5 times of:
  All C(H,H,H) groups
2. Uiso/Uaniso restraints and constraints
Uanis(C29) \\sim Ueq, Uanis(C28) \\sim Ueq: with sigma of 0.01 and sigma for
terminal atoms of 0.02
3. Rigid body (RIGU) restrains
 C27, C29, C28
 with sigma for 1-2 distances of 0.004 and sigma for 1-3 distances of 0.004
4.a Ternary CH refined with riding coordinates:
 C12(H12), C15(H15), C24(H24), C27(H27)
4.b Secondary CH2 refined with riding coordinates:
 C30(H30A,H30B), C31(H31A,H31B), C32(H32A,H32B), C33(H33A,H33B), C1S(H1SA,
 H1SB), C2S(H2SA,H2SB)
4.c Aromatic/amide H refined with riding coordinates:
 C2(H2), C8(H8), C9(H9), C10(H10), C20(H20), C21(H21), C22(H22)
4.d Idealised Me refined as rotating group:
 C4(H4A,H4B,H4C), C5(H5A,H5B,H5C), C13(H13A,H13B,H13C), C14(H14A,H14B,H14C),
 C16(H16A,H16B,H16C), C17(H17A,H17B,H17C), C25(H25A,H25B,H25C), C26(H26A,H26B,
 H26C), C28(H28A,H28B,H28C), C29(H29A,H29B,H29C)
;
_olex2_submission_special_instructions 'No special instructions were received'

loop_
_space_group_symop_operation_xyz
'x, y, z'
'-x, y, -z+1/2'
'x+1/2, y+1/2, z'
'-x+1/2, y+1/2, -z+1/2'
'-x, -y, -z'
'x, -y, z-1/2'
'-x+1/2, -y+1/2, -z'
'x+1/2, -y+1/2, z-1/2'

loop_
_atom_site_label
_atom_site_type_symbol
_atom_site_fract_x
_atom_site_fract_y
_atom_site_fract_z
_atom_site_U_iso_or_equiv
_atom_site_adp_type
_atom_site_occupancy
_atom_site_site_symmetry_order
_atom_site_calc_flag
_atom_site_refinement_flags_posn
_atom_site_refinement_flags_adp
_atom_site_refinement_flags_occupancy
_atom_site_disorder_assembly
_atom_site_disorder_group
Dy1 Dy 0.60875(2) 0.67597(2) 0.49211(2) 0.01820(5) Uani 1 1 d . . . . .
I1 I 0.63796(2) 0.61292(2) 0.38334(2) 0.02998(7) Uani 1 1 d . . . . .
I2 I 0.54980(2) 0.63264(2) 0.56469(2) 0.03029(7) Uani 1 1 d . . . . .
O1 O 0.53488(7) 0.70937(18) 0.39799(11) 0.0236(5) Uani 1 1 d . . . . .
N1 N 0.64648(9) 0.8389(2) 0.52008(13) 0.0175(6) Uani 1 1 d . . . . .
N2 N 0.67428(9) 0.6184(2) 0.58686(13) 0.0198(6) Uani 1 1 d . . . . .
C1 C 0.69249(11) 0.8470(3) 0.54217(16) 0.0199(7) Uani 1 1 d . . . . .
C2 C 0.72283(11) 0.7576(3) 0.56978(16) 0.0229(8) Uani 1 1 d . . . . .
H2 H 0.753009 0.767870 0.572384 0.027 Uiso 1 1 calc R . . . .
C3 C 0.71578(12) 0.6556(3) 0.59415(17) 0.0233(8) Uani 1 1 d . . . . .
C4 C 0.71422(12) 0.9562(3) 0.53903(19) 0.0312(9) Uani 1 1 d . . . . .
H4A H 0.720671 0.957341 0.498351 0.047 Uiso 1 1 calc GR . . . .
H4B H 0.743412 0.966035 0.581433 0.047 Uiso 1 1 calc GR . . . .
H4C H 0.692690 1.016275 0.535263 0.047 Uiso 1 1 calc GR . . . .
C5 C 0.75866(12) 0.5849(3) 0.6317(2) 0.0372(10) Uani 1 1 d . . . . .
H5A H 0.761868 0.566301 0.678149 0.056 Uiso 1 1 calc GR . . . .
H5B H 0.786299 0.625635 0.636086 0.056 Uiso 1 1 calc GR . . . .
H5C H 0.755598 0.516923 0.605203 0.056 Uiso 1 1 calc GR . . . .
C6 C 0.61549(10) 0.9333(3) 0.49987(16) 0.0164(7) Uani 1 1 d . . . . .
C7 C 0.59863(11) 0.9803(3) 0.43372(16) 0.0206(7) Uani 1 1 d . . . . .
C8 C 0.56474(11) 1.0620(3) 0.41495(18) 0.0248(8) Uani 1 1 d . . . . .
H8 H 0.552711 1.093559 0.369730 0.030 Uiso 1 1 calc R . . . .
C9 C 0.54836(12) 1.0978(3) 0.46108(19) 0.0282(8) Uani 1 1 d . . . . .
H9 H 0.525184 1.153728 0.447653 0.034 Uiso 1 1 calc R . . . .
C10 C 0.56573(12) 1.0522(3) 0.52698(18) 0.0263(8) Uani 1 1 d . . . . .
H10 H 0.554146 1.077603 0.558328 0.032 Uiso 1 1 calc R . . . .
C11 C 0.59971(11) 0.9702(3) 0.54868(16) 0.0203(7) Uani 1 1 d . . . . .
C12 C 0.61582(12) 0.9475(3) 0.37987(17) 0.0258(8) Uani 1 1 d . . . . .
H12 H 0.640130 0.888971 0.400804 0.031 Uiso 1 1 calc R . . . .
C13 C 0.57668(13) 0.9013(3) 0.31334(18) 0.0361(9) Uani 1 1 d . . . . .
H13A H 0.562395 0.837867 0.324870 0.054 Uiso 1 1 calc GR . . . .
H13B H 0.589474 0.877903 0.281471 0.054 Uiso 1 1 calc GR . . . .
H13C H 0.553069 0.958550 0.290976 0.054 Uiso 1 1 calc GR . . . .
C14 C 0.63827(13) 1.0472(3) 0.3624(2) 0.0360(10) Uani 1 1 d . . . . .
H14A H 0.614745 1.104841 0.340593 0.054 Uiso 1 1 calc GR . . . .
H14B H 0.650925 1.024524 0.330258 0.054 Uiso 1 1 calc GR . . . .
H14C H 0.663503 1.076110 0.405270 0.054 Uiso 1 1 calc GR . . . .
C15 C 0.61948(11) 0.9246(3) 0.62190(16) 0.0229(8) Uani 1 1 d . . . . .
H15 H 0.624686 0.843765 0.618943 0.028 Uiso 1 1 calc R . . . .
C16 C 0.66648(13) 0.9758(3) 0.66834(18) 0.0377(10) Uani 1 1 d . . . . .
H16A H 0.688175 0.962685 0.648106 0.057 Uiso 1 1 calc GR . . . .
H16B H 0.678854 0.942310 0.714723 0.057 Uiso 1 1 calc GR . . . .
H16C H 0.662706 1.055463 0.672110 0.057 Uiso 1 1 calc GR . . . .
C17 C 0.58666(13) 0.9372(3) 0.65637(19) 0.0356(9) Uani 1 1 d . . . . .
H17A H 0.584666 1.015288 0.666812 0.053 Uiso 1 1 calc GR . . . .
H17B H 0.598781 0.894408 0.699640 0.053 Uiso 1 1 calc GR . . . .
H17C H 0.555579 0.910091 0.624663 0.053 Uiso 1 1 calc GR . . . .
C18 C 0.67339(11) 0.5246(3) 0.62871(17) 0.0248(8) Uani 1 1 d . . . . .
C19 C 0.67751(11) 0.5448(3) 0.69595(17) 0.0243(8) Uani 1 1 d . . . . .
C20 C 0.67569(12) 0.4555(3) 0.73491(19) 0.0328(9) Uani 1 1 d . . . . .
H20 H 0.679733 0.467033 0.781132 0.039 Uiso 1 1 calc R . . . .
C21 C 0.66815(14) 0.3507(3) 0.7080(2) 0.0405(10) Uani 1 1 d . . . . .
H21 H 0.666658 0.290672 0.735523 0.049 Uiso 1 1 calc R . . . .
C22 C 0.66271(14) 0.3320(3) 0.6414(2) 0.0427(10) Uani 1 1 d . . . . .
H22 H 0.656832 0.259187 0.623031 0.051 Uiso 1 1 calc R . . . .
C23 C 0.66571(13) 0.4182(3) 0.60085(19) 0.0320(9) Uani 1 1 d . . . . .
C24 C 0.68316(13) 0.6599(3) 0.72648(18) 0.0294(9) Uani 1 1 d . . . . .
H24 H 0.673352 0.713637 0.687057 0.035 Uiso 1 1 calc R . . . .
C25 C 0.65261(15) 0.6796(4) 0.7632(2) 0.0509(12) Uani 1 1 d . . . . .
H25A H 0.620228 0.661126 0.731646 0.076 Uiso 1 1 calc GR . . . .
H25B H 0.654562 0.757408 0.776763 0.076 Uiso 1 1 calc GR . . . .
H25C H 0.663344 0.632995 0.804797 0.076 Uiso 1 1 calc GR . . . .
C26 C 0.73325(15) 0.6856(4) 0.7764(3) 0.0628(14) Uani 1 1 d . . . . .
H26A H 0.744050 0.633518 0.815384 0.094 Uiso 1 1 calc GR . . . .
H26B H 0.735304 0.761065 0.794023 0.094 Uiso 1 1 calc GR . . . .
H26C H 0.752834 0.678902 0.751997 0.094 Uiso 1 1 calc GR . . . .
C27 C 0.65820(15) 0.3957(3) 0.5268(2) 0.0424(10) Uani 1 1 d . U . . .
H27 H 0.668219 0.462968 0.509862 0.051 Uiso 1 1 calc R . . . .
C28 C 0.60615(17) 0.3772(4) 0.4789(2) 0.0680(15) Uani 1 1 d . U . . .
H28A H 0.595948 0.308296 0.491821 0.102 Uiso 1 1 calc GR . . . .
H28B H 0.601253 0.372614 0.430435 0.102 Uiso 1 1 calc GR . . . .
H28C H 0.588074 0.439006 0.483881 0.102 Uiso 1 1 calc GR . . . .
C29 C 0.6871(2) 0.2983(4) 0.5219(3) 0.097(2) Uani 1 1 d . U . . .
H29A H 0.720274 0.312666 0.551437 0.146 Uiso 1 1 calc GR . . . .
H29B H 0.681881 0.289070 0.473528 0.146 Uiso 1 1 calc GR . . . .
H29C H 0.677793 0.230851 0.537688 0.146 Uiso 1 1 calc GR . . . .
C30 C 0.50061(12) 0.7915(3) 0.3954(2) 0.0309(9) Uani 1 1 d . . . . .
H30A H 0.497583 0.850940 0.361914 0.037 Uiso 1 1 calc R . . . .
H30B H 0.509815 0.824759 0.441861 0.037 Uiso 1 1 calc R . . . .
C31 C 0.45564(12) 0.7290(3) 0.3721(2) 0.0348(9) Uani 1 1 d . . . . .
H31A H 0.428450 0.777958 0.347631 0.042 Uiso 1 1 calc R . . . .
H31B H 0.453140 0.693880 0.412096 0.042 Uiso 1 1 calc R . . . .
C32 C 0.45915(12) 0.6431(3) 0.3232(2) 0.0337(9) Uani 1 1 d . . . . .
H32A H 0.439288 0.578294 0.319413 0.040 Uiso 1 1 calc R . . . .
H32B H 0.449954 0.674285 0.276257 0.040 Uiso 1 1 calc R . . . .
C33 C 0.51007(12) 0.6124(3) 0.35754(18) 0.0319(9) Uani 1 1 d . . . . .
H33A H 0.515420 0.547749 0.388416 0.038 Uiso 1 1 calc R . . . .
H33B H 0.520910 0.594178 0.322039 0.038 Uiso 1 1 calc R . . . .
O1S O 0.500000 0.1827(3) 0.250000 0.0514(11) Uani 1 2 d S T P . .
C1S C 0.47047(18) 0.2518(4) 0.2631(3) 0.0721(16) Uani 1 1 d . . . . .
H1SA H 0.472841 0.234925 0.309790 0.087 Uiso 1 1 calc R . . . .
H1SB H 0.437964 0.237312 0.228465 0.087 Uiso 1 1 calc R . . . .
C2S C 0.4807(2) 0.3640(4) 0.2604(4) 0.113(3) Uani 1 1 d . . . . .
H2SA H 0.490528 0.399459 0.306391 0.136 Uiso 1 1 calc R . . . .
H2SB H 0.453140 0.403707 0.225623 0.136 Uiso 1 1 calc R . . . .

loop_
_atom_site_aniso_label
_atom_site_aniso_U_11
_atom_site_aniso_U_22
_atom_site_aniso_U_33
_atom_site_aniso_U_23
_atom_site_aniso_U_13
_atom_site_aniso_U_12
Dy1 0.01737(9) 0.02028(9) 0.01635(8) -0.00107(6) 0.00690(7) 0.00164(7)
I1 0.03108(14) 0.03948(16) 0.02319(13) -0.00187(10) 0.01546(11) 0.00871(11)
I2 0.02658(13) 0.03832(15) 0.02960(14) 0.00063(11) 0.01571(11) -0.00499(11)
O1 0.0194(12) 0.0245(13) 0.0239(13) -0.0035(10) 0.0070(10) 0.0051(10)
N1 0.0196(15) 0.0187(15) 0.0154(14) 0.0014(11) 0.0088(12) 0.0015(12)
N2 0.0206(15) 0.0188(16) 0.0203(15) 0.0042(12) 0.0092(13) 0.0062(12)
C1 0.0201(19) 0.025(2) 0.0179(17) -0.0001(14) 0.0114(15) -0.0001(15)
C2 0.0169(18) 0.031(2) 0.0244(19) 0.0036(16) 0.0127(15) 0.0035(16)
C3 0.0225(19) 0.030(2) 0.0200(18) 0.0036(15) 0.0123(16) 0.0105(16)
C4 0.025(2) 0.032(2) 0.037(2) 0.0017(17) 0.0143(18) -0.0060(17)
C5 0.027(2) 0.047(3) 0.041(2) 0.0136(19) 0.0173(19) 0.0169(19)
C6 0.0148(17) 0.0127(17) 0.0202(17) 0.0000(13) 0.0063(14) -0.0022(14)
C7 0.0223(18) 0.0161(18) 0.0239(18) 0.0016(14) 0.0107(15) 0.0013(15)
C8 0.025(2) 0.0216(19) 0.0257(19) 0.0045(15) 0.0090(16) 0.0010(16)
C9 0.0226(19) 0.023(2) 0.038(2) -0.0005(16) 0.0127(17) 0.0071(16)
C10 0.027(2) 0.024(2) 0.031(2) -0.0041(16) 0.0167(17) 0.0027(16)
C11 0.0195(17) 0.0183(18) 0.0224(18) -0.0049(14) 0.0086(15) -0.0036(15)
C12 0.027(2) 0.028(2) 0.0264(19) 0.0059(16) 0.0147(16) 0.0100(16)
C13 0.044(2) 0.038(2) 0.024(2) 0.0047(17) 0.0137(19) 0.0070(19)
C14 0.038(2) 0.040(2) 0.037(2) 0.0153(18) 0.0226(19) 0.0134(19)
C15 0.030(2) 0.0194(19) 0.0232(19) -0.0064(14) 0.0152(16) -0.0034(16)
C16 0.038(2) 0.045(3) 0.023(2) -0.0022(18) 0.0074(18) -0.008(2)
C17 0.042(2) 0.043(2) 0.030(2) -0.0012(18) 0.0235(19) 0.001(2)
C18 0.0195(18) 0.026(2) 0.0276(19) 0.0089(16) 0.0089(16) 0.0083(16)
C19 0.0179(18) 0.030(2) 0.0258(19) 0.0072(16) 0.0103(15) 0.0049(15)
C20 0.032(2) 0.038(3) 0.034(2) 0.0121(18) 0.0191(18) 0.0083(18)
C21 0.038(2) 0.041(3) 0.047(3) 0.023(2) 0.023(2) 0.009(2)
C22 0.042(3) 0.026(2) 0.058(3) 0.009(2) 0.020(2) 0.0045(19)
C23 0.033(2) 0.026(2) 0.037(2) 0.0056(17) 0.0149(18) 0.0094(17)
C24 0.034(2) 0.033(2) 0.0229(19) 0.0052(16) 0.0137(17) 0.0072(17)
C25 0.046(3) 0.061(3) 0.055(3) -0.012(2) 0.030(2) 0.005(2)
C26 0.038(3) 0.069(4) 0.081(4) -0.029(3) 0.025(3) -0.006(2)
C27 0.067(3) 0.021(2) 0.039(2) 0.0012(18) 0.023(2) 0.009(2)
C28 0.084(4) 0.053(3) 0.042(3) -0.006(2) 0.006(3) -0.027(3)
C29 0.181(6) 0.058(4) 0.069(4) 0.009(3) 0.070(4) 0.060(4)
C30 0.022(2) 0.027(2) 0.040(2) -0.0026(17) 0.0103(17) 0.0054(16)
C31 0.024(2) 0.034(2) 0.040(2) -0.0034(18) 0.0091(18) 0.0061(18)
C32 0.026(2) 0.032(2) 0.033(2) -0.0061(17) 0.0033(17) -0.0022(17)
C33 0.029(2) 0.033(2) 0.028(2) -0.0122(17) 0.0069(17) 0.0003(17)
O1S 0.065(3) 0.027(2) 0.067(3) 0.000 0.034(3) 0.000
C1S 0.077(4) 0.056(3) 0.121(5) -0.021(3) 0.078(4) -0.017(3)
C2S 0.152(6) 0.044(3) 0.231(8) -0.002(4) 0.165(7) 0.003(4)

loop_
_atom_type_symbol
_atom_type_description
_atom_type_scat_dispersion_real
_atom_type_scat_dispersion_imag
_atom_type_scat_source
C C 0.0033 0.0016 'International Tables Vol C Tables 4.2.6.8 and 6.1.1.4'
H H 0.0000 0.0000 'International Tables Vol C Tables 4.2.6.8 and 6.1.1.4'
Dy Dy -0.1892 4.4098 'International Tables Vol C Tables 4.2.6.8 and 6.1.1.4'
I I -0.4742 1.8119 'International Tables Vol C Tables 4.2.6.8 and 6.1.1.4'
N N 0.0061 0.0033 'International Tables Vol C Tables 4.2.6.8 and 6.1.1.4'
O O 0.0106 0.0060 'International Tables Vol C Tables 4.2.6.8 and 6.1.1.4'

loop_
_geom_angle_atom_site_label_1
_geom_angle_atom_site_label_2
_geom_angle_atom_site_label_3
_geom_angle
_geom_angle_site_symmetry_1
_geom_angle_site_symmetry_3
_geom_angle_publ_flag
I1 Dy1 I2 149.036(9) . . ?
O1 Dy1 I1 85.28(5) . . ?
O1 Dy1 I2 81.39(5) . . ?
N1 Dy1 I1 96.70(6) . . ?
N1 Dy1 I2 113.88(6) . . ?
N1 Dy1 O1 107.00(8) . . ?
N1 Dy1 N2 81.85(9) . . ?
N2 Dy1 I1 97.75(6) . . ?
N2 Dy1 I2 91.53(6) . . ?
N2 Dy1 O1 170.32(8) . . ?
C30 O1 Dy1 126.71(19) . . ?
C30 O1 C33 108.8(2) . . ?
C33 O1 Dy1 116.22(19) . . ?
C1 N1 Dy1 122.3(2) . . ?
C1 N1 C6 123.4(3) . . ?
C6 N1 Dy1 113.38(19) . . ?
C3 N2 Dy1 118.1(2) . . ?
C3 N2 C18 118.5(3) . . ?
C18 N2 Dy1 121.6(2) . . ?
N1 C1 C2 122.9(3) . . ?
N1 C1 C4 120.3(3) . . ?
C2 C1 C4 116.7(3) . . ?
C3 C2 C1 130.2(3) . . ?
N2 C3 C2 124.6(3) . . ?
N2 C3 C5 119.3(3) . . ?
C2 C3 C5 116.2(3) . . ?
C7 C6 N1 122.1(3) . . ?
C7 C6 C11 121.1(3) . . ?
C11 C6 N1 116.6(3) . . ?
C6 C7 C12 123.5(3) . . ?
C8 C7 C6 119.1(3) . . ?
C8 C7 C12 117.4(3) . . ?
C9 C8 C7 120.8(3) . . ?
C8 C9 C10 119.9(3) . . ?
C9 C10 C11 121.9(3) . . ?
C6 C11 C15 121.8(3) . . ?
C10 C11 C6 117.3(3) . . ?
C10 C11 C15 120.9(3) . . ?
C7 C12 C14 110.0(3) . . ?
C13 C12 C7 112.2(3) . . ?
C13 C12 C14 109.9(3) . . ?
C11 C15 C16 111.6(3) . . ?
C11 C15 C17 113.7(3) . . ?
C16 C15 C17 109.5(3) . . ?
C19 C18 N2 118.4(3) . . ?
C23 C18 N2 120.4(3) . . ?
C23 C18 C19 121.1(3) . . ?
C18 C19 C24 122.7(3) . . ?
C20 C19 C18 118.1(3) . . ?
C20 C19 C24 119.2(3) . . ?
C21 C20 C19 121.2(3) . . ?
C20 C21 C22 120.4(4) . . ?
C21 C22 C23 120.8(4) . . ?
C18 C23 C27 121.9(3) . . ?
C22 C23 C18 118.3(3) . . ?
C22 C23 C27 119.7(4) . . ?
C19 C24 C25 112.7(3) . . ?
C26 C24 C19 112.4(3) . . ?
C26 C24 C25 109.0(3) . . ?
C23 C27 C28 110.3(3) . . ?
C23 C27 C29 112.8(3) . . ?
C29 C27 C28 110.6(4) . . ?
O1 C30 C31 105.1(3) . . ?
C30 C31 C32 102.9(3) . . ?
C33 C32 C31 103.1(3) . . ?
O1 C33 C32 106.0(3) . . ?
C1S O1S C1S 105.4(5) 2_655 . ?
O1S C1S C2S 112.7(4) . . ?
C1S C2S C2S 104.5(3) . 2_655 ?

loop_
_geom_bond_atom_site_label_1
_geom_bond_atom_site_label_2
_geom_bond_distance
_geom_bond_site_symmetry_2
_geom_bond_publ_flag
Dy1 I1 2.9675(2) . ?
Dy1 I2 2.9729(3) . ?
Dy1 O1 2.366(2) . ?
Dy1 N1 2.252(3) . ?
Dy1 N2 2.288(3) . ?
O1 C30 1.463(4) . ?
O1 C33 1.467(4) . ?
N1 C1 1.335(4) . ?
N1 C6 1.448(4) . ?
N2 C3 1.344(4) . ?
N2 C18 1.455(4) . ?
C1 C2 1.398(5) . ?
C1 C4 1.510(5) . ?
C2 C3 1.398(5) . ?
C3 C5 1.512(5) . ?
C6 C7 1.395(4) . ?
C6 C11 1.419(4) . ?
C7 C8 1.390(4) . ?
C7 C12 1.533(4) . ?
C8 C9 1.377(5) . ?
C9 C10 1.383(5) . ?
C10 C11 1.392(5) . ?
C11 C15 1.512(4) . ?
C12 C13 1.527(5) . ?
C12 C14 1.534(5) . ?
C15 C16 1.520(5) . ?
C15 C17 1.535(4) . ?
C18 C19 1.408(4) . ?
C18 C23 1.395(5) . ?
C19 C20 1.383(5) . ?
C19 C24 1.517(5) . ?
C20 C21 1.370(5) . ?
C21 C22 1.377(6) . ?
C22 C23 1.389(5) . ?
C23 C27 1.521(5) . ?
C24 C25 1.519(5) . ?
C24 C26 1.514(5) . ?
C27 C28 1.537(6) . ?
C27 C29 1.531(6) . ?
C30 C31 1.502(5) . ?
C31 C32 1.515(5) . ?
C32 C33 1.507(5) . ?
O1S C1S 1.380(5) 2_655 ?
O1S C1S 1.380(5) . ?
C1S C2S 1.405(7) . ?
C2S C2S 1.488(9) 2_655 ?
